data_4300477
loop_
_publ_author_name
'Burchell, Tara J.'
'Puddephatt, Richard J.'

_publ_section_title
;
Self-Assembly of Homochiral and Heterochiral Silver(I) Coordination
Polymers and Networks
;
_journal_issue 2
_journal_name_full 'Inorganic Chemistry'
_journal_page_first 650
_journal_page_last 659
_journal_paper_doi 10.1021/ic051365t
_journal_volume 45
_journal_year 2006
_chemical_formula_sum 'C38 H30.6 Ag F3 N4 O5'
_chemical_formula_weight 788.13
_space_group_IT_number 15
_symmetry_cell_setting monoclinic
_symmetry_space_group_name_Hall '-C 2yc'
_symmetry_space_group_name_H-M 'C 1 2/c 1'
_cell_angle_alpha 90.00
_cell_angle_beta 109.96(3)
_cell_angle_gamma 90.00
_cell_formula_units_Z 8
_cell_length_a 30.263(6)
_cell_length_b 13.942(3)
_cell_length_c 16.903(3)
_cell_measurement_temperature 150(2)
_cell_volume 6703(2)
_diffrn_ambient_temperature 150(2)
_exptl_crystal_density_diffrn 1.562
_cod_depositor_comments
;
The following automatic conversions were performed:
'_symmetry_cell_setting' value 'Monoclinic' changed to 'monoclinic'
according to '/home/saulius/struct/CIF-dictionaries/cif_core.dic'
dictionary named 'cif_core.dic' version 2.4.1 from 2010-06-29.

Automatic conversion script
Id: cif_fix_enum 1527 2010-12-29 10:47:43Z saulius 
;
_cod_original_sg_symbol_H-M 'C 2/c'
_cod_original_formula_sum 'C38 H30.60 Ag F3 N4 O5'
_cod_database_code 4300477

loop_
_symmetry_equiv_pos_as_xyz
'x, y, z'
'-x, y, -z+1/2'
'x+1/2, y+1/2, z'
'-x+1/2, y+1/2, -z+1/2'
'-x, -y, -z'
'x, -y, z-1/2'
'-x+1/2, -y+1/2, -z'
'x+1/2, -y+1/2, z-1/2'

loop_
_atom_site_label
_atom_site_type_symbol
_atom_site_fract_x
_atom_site_fract_y
_atom_site_fract_z
_atom_site_U_iso_or_equiv
_atom_site_adp_type
_atom_site_occupancy
_atom_site_symmetry_multiplicity
_atom_site_calc_flag
_atom_site_refinement_flags
_atom_site_disorder_assembly
_atom_site_disorder_group
Ag1 Ag 0.498844(15) 0.56307(4) 0.41472(3) 0.0527(2) Uani 1 1 d . . .
O3 O 0.4652(7) 0.4270(13) 0.3299(10) 0.054(5) Uiso 0.50 1 d P A 1
O3A O 0.4498(8) 0.4341(18) 0.3229(14) 0.048(7) Uiso 0.25 1 d P A 2
O3B O 0.4813(8) 0.4254(19) 0.3317(15) 0.055(8) Uiso 0.25 1 d P A 3
O4 O 0.45062(16) 0.3417(4) 0.4266(3) 0.0715(14) Uani 1 1 d . A .
C33 C 0.4519(2) 0.3567(5) 0.3579(4) 0.0555(17) Uani 1 1 d . . .
C34 C 0.4328(2) 0.2736(5) 0.2931(4) 0.067(2) Uiso 1 1 d D A .
F1 F 0.3886(4) 0.2485(11) 0.2916(9) 0.075(4) Uiso 0.40 1 d PD A 1
F2 F 0.4629(5) 0.1979(9) 0.3252(8) 0.082(5) Uiso 0.40 1 d PD A 1
F3 F 0.4268(5) 0.2930(7) 0.2146(5) 0.054(3) Uiso 0.40 1 d PD A 1
F3A F 0.4499(6) 0.2779(9) 0.2286(7) 0.056(3) Uiso 0.40 1 d PD A 2
F1A F 0.3858(5) 0.2748(14) 0.2619(13) 0.110(6) Uiso 0.40 1 d PD A 2
F2A F 0.4434(7) 0.1870(8) 0.3240(8) 0.068(4) Uiso 0.40 1 d PD A 2
F2B F 0.4164(13) 0.1941(17) 0.3100(15) 0.088(8) Uiso 0.20 1 d PD A 3
F1B F 0.3978(8) 0.3049(15) 0.2255(13) 0.068(6) Uiso 0.20 1 d PD A 3
F3B F 0.4676(8) 0.249(2) 0.262(2) 0.100(10) Uiso 0.20 1 d PD A 3
N1 N 0.43974(16) 0.6172(4) 0.4510(3) 0.0455(12) Uani 1 1 d . A .
C1 C 0.40149(18) 0.5630(4) 0.4410(3) 0.0392(13) Uani 1 1 d . . .
H1A H 0.3990 0.5032 0.4129 0.047 Uiso 1 1 calc R A .
C2 C 0.36616(19) 0.5896(4) 0.4691(3) 0.0382(14) Uani 1 1 d . A .
H2A H 0.3403 0.5478 0.4620 0.046 Uiso 1 1 calc R . .
C3 C 0.36790(18) 0.6781(4) 0.5084(3) 0.0365(13) Uani 1 1 d . . .
C4 C 0.4075(2) 0.7342(4) 0.5185(4) 0.0459(15) Uani 1 1 d . A .
H4A H 0.4105 0.7948 0.5456 0.055 Uiso 1 1 calc R . .
C5 C 0.4421(2) 0.7027(5) 0.4895(4) 0.0522(16) Uani 1 1 d . . .
H5A H 0.4686 0.7425 0.4968 0.063 Uiso 1 1 calc R A .
C6 C 0.32947(19) 0.7031(4) 0.5407(3) 0.0360(13) Uani 1 1 d . A .
O1 O 0.30603(13) 0.6404(3) 0.5580(3) 0.0450(10) Uani 1 1 d . . .
N2 N 0.32390(14) 0.7987(3) 0.5527(3) 0.0345(11) Uani 1 1 d . . .
H2B H 0.3408 0.8377 0.5336 0.041 Uiso 1 1 calc R A .
C7 C 0.29466(18) 0.8434(4) 0.5916(3) 0.0339(13) Uani 1 1 d . A .
C8 C 0.27329(18) 0.7888(4) 0.6391(3) 0.0384(13) Uani 1 1 d . . .
H8A H 0.2773 0.7212 0.6431 0.046 Uiso 1 1 calc R A .
C9 C 0.24685(19) 0.8338(4) 0.6791(3) 0.0375(13) Uani 1 1 d . A .
H9A H 0.2324 0.7967 0.7107 0.045 Uiso 1 1 calc R . .
C10 C 0.24040(19) 0.9350(4) 0.6747(3) 0.0362(13) Uani 1 1 d . . .
C11 C 0.21150(19) 0.9811(4) 0.7129(3) 0.0400(14) Uani 1 1 d . A .
H11A H 0.1967 0.9441 0.7439 0.048 Uiso 1 1 calc R . .
C12 C 0.2043(2) 1.0776(4) 0.7062(3) 0.0445(15) Uani 1 1 d . . .
H12A H 0.1847 1.1078 0.7325 0.053 Uiso 1 1 calc R A .
C13 C 0.22607(19) 1.1320(4) 0.6600(3) 0.0415(14) Uani 1 1 d . A .
H13A H 0.2208 1.1992 0.6546 0.050 Uiso 1 1 calc R . .
C14 C 0.25464(19) 1.0902(4) 0.6227(3) 0.0372(13) Uani 1 1 d . . .
H14A H 0.2696 1.1289 0.5930 0.045 Uiso 1 1 calc R A .
C15 C 0.26234(18) 0.9896(4) 0.6277(3) 0.0330(12) Uani 1 1 d . A .
C16 C 0.29017(18) 0.9415(4) 0.5860(3) 0.0327(12) Uani 1 1 d . . .
C17 C 0.31322(18) 0.9995(4) 0.5347(3) 0.0310(12) Uani 1 1 d . A .
C18 C 0.36297(18) 1.0094(4) 0.5638(3) 0.0350(13) Uani 1 1 d . . .
C19 C 0.3925(2) 0.9679(4) 0.6401(4) 0.0437(15) Uani 1 1 d . A .
H19A H 0.3788 0.9322 0.6737 0.052 Uiso 1 1 calc R . .
C20 C 0.4403(2) 0.9778(5) 0.6665(4) 0.0581(18) Uani 1 1 d . . .
H20A H 0.4593 0.9485 0.7175 0.070 Uiso 1 1 calc R A .
C21 C 0.4617(2) 1.0311(5) 0.6188(5) 0.063(2) Uani 1 1 d . A .
H21A H 0.4948 1.0386 0.6380 0.075 Uiso 1 1 calc R . .
C22 C 0.4346(2) 1.0718(5) 0.5449(4) 0.0515(16) Uani 1 1 d . . .
H22A H 0.4492 1.1071 0.5125 0.062 Uiso 1 1 calc R A .
C23 C 0.3848(2) 1.0622(4) 0.5155(4) 0.0417(14) Uani 1 1 d . A .
C24 C 0.3565(2) 1.1030(4) 0.4395(4) 0.0409(14) Uani 1 1 d . . .
H24A H 0.3708 1.1383 0.4066 0.049 Uiso 1 1 calc R A .
C25 C 0.30926(19) 1.0932(4) 0.4122(3) 0.0363(13) Uani 1 1 d . A .
H25A H 0.2907 1.1208 0.3600 0.044 Uiso 1 1 calc R . .
C26 C 0.28716(17) 1.0419(4) 0.4609(3) 0.0300(12) Uani 1 1 d . . .
N3 N 0.23722(15) 1.0380(3) 0.4325(3) 0.0351(11) Uani 1 1 d . A .
H3A H 0.2235 0.9818 0.4300 0.042 Uiso 1 1 calc R . .
C27 C 0.20994(19) 1.1169(4) 0.4094(3) 0.0373(14) Uani 1 1 d . . .
O2 O 0.22478(14) 1.1956(3) 0.4007(3) 0.0573(12) Uani 1 1 d . A .
C28 C 0.15915(19) 1.1037(4) 0.3996(4) 0.0382(14) Uani 1 1 d . A .
C29 C 0.12947(18) 1.0343(4) 0.3515(3) 0.0368(13) Uani 1 1 d . . .
H29A H 0.1406 0.9903 0.3197 0.044 Uiso 1 1 calc R A .
C30 C 0.08419(19) 1.0289(4) 0.3499(3) 0.0391(14) Uani 1 1 d . A .
H30A H 0.0643 0.9807 0.3162 0.047 Uiso 1 1 calc R . .
C31 C 0.0949(2) 1.1579(4) 0.4391(4) 0.0469(15) Uani 1 1 d . A .
H31A H 0.0830 1.2012 0.4703 0.056 Uiso 1 1 calc R . .
C32 C 0.1404(2) 1.1685(4) 0.4424(4) 0.0442(15) Uani 1 1 d . . .
H32A H 0.1591 1.2196 0.4736 0.053 Uiso 1 1 calc R A .
N4 N 0.06631(16) 1.0890(4) 0.3938(3) 0.0435(12) Uani 1 1 d . . .
O50 O 0.4367(3) 0.8431(6) 0.3369(6) 0.085(3) Uiso 0.70 1 d PD B 1
C51 C 0.4082(3) 0.9129(7) 0.3610(7) 0.073(3) Uiso 0.70 1 d PD B 1
H51A H 0.4115 0.9769 0.3381 0.088 Uiso 0.70 1 calc PR B 1
H51B H 0.4183 0.9177 0.4231 0.088 Uiso 0.70 1 calc PR B 1
C52 C 0.3575(5) 0.8791(13) 0.3252(13) 0.092(8) Uiso 0.70 1 d PD B 1
H52A H 0.3376 0.9265 0.2850 0.110 Uiso 0.70 1 calc PR B 1
H52B H 0.3443 0.8680 0.3705 0.110 Uiso 0.70 1 calc PR B 1
C53 C 0.3610(4) 0.7844(8) 0.2803(7) 0.060(3) Uiso 0.70 1 d PD B 1
H53A H 0.3594 0.7285 0.3153 0.072 Uiso 0.70 1 calc PR B 1
H53B H 0.3352 0.7796 0.2254 0.072 Uiso 0.70 1 calc PR B 1
C54 C 0.4089(4) 0.7884(11) 0.2676(8) 0.087(4) Uiso 0.70 1 d PD B 1
H54A H 0.4221 0.7232 0.2685 0.105 Uiso 0.70 1 calc PR B 1
H54B H 0.4063 0.8200 0.2137 0.105 Uiso 0.70 1 calc PR B 1
C64A C 0.4833(8) 0.7673(18) 0.2785(15) 0.072(7) Uiso 0.15 1 d P C -2
H64A H 0.4928 0.7183 0.2460 0.108 Uiso 0.15 1 calc PR C -2
H64B H 0.4990 0.7554 0.3388 0.108 Uiso 0.15 1 calc PR C -2
H64C H 0.4922 0.8309 0.2643 0.108 Uiso 0.15 1 calc PR C -2
C63A C 0.4333(9) 0.7636(19) 0.2588(16) 0.068(7) Uiso 0.15 1 d P C -2
H63A H 0.4181 0.7744 0.1976 0.081 Uiso 0.15 1 calc PR C -2
H63B H 0.4248 0.6980 0.2711 0.081 Uiso 0.15 1 calc PR C -2
O60A O 0.4145(7) 0.8290(14) 0.3015(13) 0.064(5) Uiso 0.15 1 d P C -2
C61A C 0.3683(11) 0.829(3) 0.284(2) 0.080(9) Uiso 0.15 1 d P C -2
H61A H 0.3593 0.7610 0.2845 0.096 Uiso 0.15 1 calc PR C -2
H61B H 0.3546 0.8510 0.2253 0.096 Uiso 0.15 1 calc PR C -2
C62A C 0.341(2) 0.884(5) 0.333(3) 0.064(15) Uiso 0.15 1 d P C -2
H62A H 0.3069 0.8707 0.3075 0.097 Uiso 0.15 1 calc PR C -2
H62B H 0.3461 0.9530 0.3316 0.097 Uiso 0.15 1 calc PR C -2
H62C H 0.3514 0.8624 0.3922 0.097 Uiso 0.15 1 calc PR C -2
C64B C 0.4833(8) 0.7673(18) 0.2785(15) 0.072(7) Uiso 0.15 1 d P D -3
H64D H 0.4926 0.7209 0.2436 0.108 Uiso 0.15 1 calc PR D -3
H64E H 0.4990 0.7516 0.3381 0.108 Uiso 0.15 1 calc PR D -3
H64F H 0.4924 0.8320 0.2674 0.108 Uiso 0.15 1 calc PR D -3
C63B C 0.4333(9) 0.7636(19) 0.2588(16) 0.068(7) Uiso 0.15 1 d P D -3
H63C H 0.4181 0.7744 0.1976 0.081 Uiso 0.15 1 calc PR D -3
H63D H 0.4248 0.6980 0.2711 0.081 Uiso 0.15 1 calc PR D -3
O60B O 0.4145(7) 0.8290(14) 0.3015(13) 0.064(5) Uiso 0.15 1 d P D -3
C61B C 0.3683(11) 0.829(3) 0.284(2) 0.080(9) Uiso 0.15 1 d P D -3
H61C H 0.3516 0.8293 0.2228 0.096 Uiso 0.15 1 calc PR D -3
H61D H 0.3584 0.7720 0.3088 0.096 Uiso 0.15 1 calc PR D -3
C62B C 0.359(2) 0.906(5) 0.318(4) 0.06(2) Uiso 0.15 1 d P D -3
H62D H 0.3256 0.9100 0.3080 0.095 Uiso 0.15 1 calc PR D -3
H62E H 0.3691 0.9621 0.2925 0.095 Uiso 0.15 1 calc PR D -3
H62F H 0.3768 0.9055 0.3785 0.095 Uiso 0.15 1 calc PR D -3

loop_
_atom_site_aniso_label
_atom_site_aniso_U_11
_atom_site_aniso_U_22
_atom_site_aniso_U_33
_atom_site_aniso_U_23
_atom_site_aniso_U_13
_atom_site_aniso_U_12
Ag1 0.0455(3) 0.0564(4) 0.0656(4) 0.0022(3) 0.0311(2) 0.0060(2)
O4 0.074(3) 0.099(4) 0.050(3) -0.002(3) 0.032(2) 0.001(3)
C33 0.064(4) 0.054(5) 0.050(4) 0.005(4) 0.022(3) 0.017(4)
N1 0.042(3) 0.042(3) 0.059(3) -0.003(3) 0.026(2) 0.003(2)
C1 0.039(3) 0.038(3) 0.044(3) -0.003(3) 0.019(3) 0.001(3)
C2 0.037(3) 0.033(3) 0.047(3) 0.001(3) 0.017(3) 0.001(3)
C3 0.034(3) 0.034(3) 0.043(3) 0.004(3) 0.014(2) 0.008(3)
C4 0.047(4) 0.036(3) 0.058(4) -0.009(3) 0.023(3) -0.006(3)
C5 0.052(4) 0.044(4) 0.068(4) -0.010(3) 0.031(3) -0.006(3)
C6 0.043(3) 0.028(3) 0.040(3) 0.001(3) 0.019(3) 0.006(3)
O1 0.054(2) 0.026(2) 0.067(3) -0.002(2) 0.036(2) -0.0006(19)
N2 0.038(3) 0.027(3) 0.043(3) 0.004(2) 0.020(2) 0.001(2)
C7 0.035(3) 0.032(3) 0.037(3) -0.003(3) 0.015(2) 0.003(3)
C8 0.046(3) 0.030(3) 0.045(3) 0.005(3) 0.024(3) 0.001(3)
C9 0.048(3) 0.029(3) 0.043(3) 0.008(3) 0.025(3) -0.002(3)
C10 0.044(3) 0.038(3) 0.028(3) 0.000(3) 0.015(2) -0.003(3)
C11 0.050(4) 0.035(3) 0.044(3) 0.000(3) 0.028(3) 0.000(3)
C12 0.057(4) 0.046(4) 0.041(3) -0.005(3) 0.029(3) 0.002(3)
C13 0.055(4) 0.030(3) 0.045(3) -0.006(3) 0.024(3) 0.001(3)
C14 0.044(3) 0.028(3) 0.042(3) 0.002(3) 0.018(3) 0.001(3)
C15 0.038(3) 0.031(3) 0.033(3) 0.000(3) 0.016(2) -0.004(3)
C16 0.036(3) 0.031(3) 0.032(3) -0.005(3) 0.012(2) -0.003(3)
C17 0.039(3) 0.023(3) 0.034(3) -0.002(2) 0.017(2) 0.002(2)
C18 0.039(3) 0.026(3) 0.043(3) -0.005(3) 0.018(3) -0.001(3)
C19 0.044(4) 0.041(4) 0.043(3) 0.000(3) 0.011(3) -0.004(3)
C20 0.047(4) 0.053(4) 0.066(4) 0.010(4) 0.007(3) -0.005(3)
C21 0.031(3) 0.067(5) 0.084(5) 0.005(4) 0.010(3) -0.013(3)
C22 0.046(4) 0.049(4) 0.065(4) 0.004(4) 0.026(3) -0.007(3)
C23 0.042(3) 0.034(3) 0.051(4) -0.006(3) 0.018(3) -0.002(3)
C24 0.045(4) 0.034(3) 0.051(4) 0.002(3) 0.027(3) 0.001(3)
C25 0.046(4) 0.030(3) 0.038(3) 0.004(3) 0.022(3) 0.004(3)
C26 0.033(3) 0.025(3) 0.036(3) -0.004(2) 0.017(2) 0.000(2)
N3 0.041(3) 0.028(3) 0.039(3) 0.002(2) 0.016(2) -0.004(2)
C27 0.043(3) 0.033(4) 0.039(3) 0.007(3) 0.018(3) 0.003(3)
O2 0.053(3) 0.034(3) 0.094(3) 0.015(2) 0.036(2) 0.002(2)
C28 0.043(3) 0.032(3) 0.047(3) 0.006(3) 0.025(3) 0.005(3)
C29 0.037(3) 0.036(3) 0.039(3) 0.000(3) 0.016(3) 0.003(3)
C30 0.043(3) 0.038(3) 0.040(3) -0.002(3) 0.020(3) 0.000(3)
C31 0.050(4) 0.040(4) 0.058(4) -0.007(3) 0.028(3) 0.001(3)
C32 0.050(4) 0.035(3) 0.050(4) -0.006(3) 0.020(3) -0.002(3)
N4 0.044(3) 0.042(3) 0.048(3) 0.004(2) 0.020(2) 0.006(2)

loop_
_geom_bond_atom_site_label_1
_geom_bond_atom_site_label_2
_geom_bond_distance
_geom_bond_site_symmetry_2
_geom_bond_publ_flag
Ag1 N1 2.212(5) . ?
Ag1 N4 2.217(5) 3_545 ?
Ag1 O3B 2.33(3) . ?
Ag1 O3 2.387(17) . ?
Ag1 O3A 2.50(2) . ?
Ag1 Ag1 3.3574(11) 5_666 ?
O3 C33 1.213(18) . ?
O3A C33 1.22(3) . ?
O3B C33 1.47(3) . ?
O4 C33 1.195(7) . ?
C33 C34 1.563(10) . ?
C34 F2B 1.286(16) . ?
C34 F3 1.304(10) . ?
C34 F2A 1.311(12) . ?
C34 F1A 1.337(13) . ?
C34 F1B 1.338(15) . ?
C34 F3A 1.359(10) . ?
C34 F3B 1.369(17) . ?
C34 F1 1.376(12) . ?
C34 F2 1.379(12) . ?
N1 C1 1.343(7) . ?
N1 C5 1.349(7) . ?
C1 C2 1.361(7) . ?
C2 C3 1.393(8) . ?
C3 C4 1.391(8) . ?
C3 C6 1.485(7) . ?
C4 C5 1.371(8) . ?
C6 O1 1.223(6) . ?
C6 N2 1.368(7) . ?
N2 C7 1.415(6) . ?
C7 C16 1.375(7) . ?
C7 C8 1.412(7) . ?
C8 C9 1.364(7) . ?
C9 C10 1.423(8) . ?
C10 C11 1.407(8) . ?
C10 C15 1.417(7) . ?
C11 C12 1.362(8) . ?
C12 C13 1.405(8) . ?
C13 C14 1.362(7) . ?
C14 C15 1.420(8) . ?
C15 C16 1.437(7) . ?
C16 C17 1.519(7) . ?
C17 C26 1.363(7) . ?
C17 C18 1.422(7) . ?
C18 C23 1.418(8) . ?
C18 C19 1.419(8) . ?
C19 C20 1.367(8) . ?
C20 C21 1.405(9) . ?
C21 C22 1.361(9) . ?
C22 C23 1.424(8) . ?
C23 C24 1.399(8) . ?
C24 C25 1.351(7) . ?
C25 C26 1.419(7) . ?
C26 N3 1.422(6) . ?
N3 C27 1.351(7) . ?
C27 O2 1.213(6) . ?
C27 C28 1.500(8) . ?
C28 C29 1.380(8) . ?
C28 C32 1.394(8) . ?
C29 C30 1.363(7) . ?
C30 N4 1.350(7) . ?
C31 N4 1.344(7) . ?
C31 C32 1.367(8) . ?
N4 Ag1 2.217(5) 3_455 ?
O50 C54 1.411(13) . ?
O50 C51 1.448(11) . ?
C51 C52 1.520(15) . ?
C52 C53 1.545(15) . ?
C53 C54 1.537(13) . ?
C64A C63A 1.44(3) . ?
C63A O60A 1.40(3) . ?
O60A C61A 1.33(3) . ?
C61A C62A 1.57(6) . ?
